data_4003249
loop_
_publ_author_name
'Zheng, Xiaoxin'
'Liu, Yang'
'Liu, Guangfeng'
'Liu, Jie'
'Ye, Xin'
'Han, Quanxiang'
'Ge, Chao'
'Tao, Xutang'

_publ_section_title
;
 Crystalline Mixed Halide Halobismuthates and Their Induced Second
 Harmonic Generation
;
_journal_issue 12
_journal_name_full 'Chemistry of Materials'
_journal_page_first 4421
_journal_paper_doi 10.1021/acs.chemmater.6b01622
_journal_volume 28
_journal_year 2016
_chemical_formula_moiety 'Bi Br2.31 Cl3.69, 3(C4 H12 N)'
_chemical_formula_sum 'C12 H36 Bi Br2.31 Cl3.69 N3'
_chemical_formula_weight 747.86
_space_group_IT_number 161
_space_group_name_Hall 'R 3 -2"c'
_space_group_name_H-M_alt 'R 3 c :H'
_symmetry_cell_setting trigonal
_symmetry_space_group_name_Hall 'R 3 -2"c'
_symmetry_space_group_name_H-M 'R 3 c :H'
_atom_sites_solution_hydrogens geom
_atom_sites_solution_primary direct
_atom_sites_solution_secondary difmap
_audit_creation_method SHELXL-97
_cell_angle_alpha 90.000(5)
_cell_angle_beta 90.000(5)
_cell_angle_gamma 120.000(5)
_cell_formula_units_Z 6
_cell_length_a 14.848(5)
_cell_length_b 14.848(5)
_cell_length_c 19.363(5)
_cell_measurement_reflns_used 7741
_cell_measurement_temperature 100(2)
_cell_measurement_theta_max 27.49
_cell_measurement_theta_min 2.63
_cell_volume 3697(2)
_computing_structure_refinement 'SHELXL-97 (Sheldrick, 1997)'
_computing_structure_solution 'SHELXS-97 (Sheldrick, 1990)'
_diffrn_ambient_temperature 100(2)
_diffrn_measured_fraction_theta_full 0.999
_diffrn_measured_fraction_theta_max 0.999
_diffrn_measurement_device_type 'Bruker APEX-II CCD'
_diffrn_measurement_method '\f and \w scans'
_diffrn_radiation_monochromator graphite
_diffrn_radiation_source 'fine-focus sealed tube'
_diffrn_radiation_type MoK\a
_diffrn_radiation_wavelength 0.71069
_diffrn_reflns_av_R_equivalents 0.0278
_diffrn_reflns_av_sigmaI/netI 0.0313
_diffrn_reflns_limit_h_max 19
_diffrn_reflns_limit_h_min -19
_diffrn_reflns_limit_k_max 19
_diffrn_reflns_limit_k_min -19
_diffrn_reflns_limit_l_max 25
_diffrn_reflns_limit_l_min -25
_diffrn_reflns_number 13369
_diffrn_reflns_theta_full 27.49
_diffrn_reflns_theta_max 27.49
_diffrn_reflns_theta_min 2.63
_exptl_absorpt_coefficient_mu 11.335
_exptl_absorpt_correction_T_max 0.2102
_exptl_absorpt_correction_T_min 0.2102
_exptl_absorpt_correction_type multi-scan
_exptl_absorpt_process_details 'APEX2 Software Suite (Bruker,2009)'
_exptl_crystal_colour colourless
_exptl_crystal_density_diffrn 2.015
_exptl_crystal_density_method 'not measured'
_exptl_crystal_description bulk
_exptl_crystal_F_000 2136
_exptl_crystal_size_max 0.20
_exptl_crystal_size_mid 0.20
_exptl_crystal_size_min 0.20
_refine_diff_density_max 0.551
_refine_diff_density_min -0.295
_refine_diff_density_rms 0.063
_refine_ls_abs_structure_details 'Flack H D (1983), Acta Cryst. A39, 876-881'
_refine_ls_abs_structure_Flack -0.007(5)
_refine_ls_extinction_method none
_refine_ls_goodness_of_fit_ref 0.912
_refine_ls_hydrogen_treatment mixed
_refine_ls_matrix_type full
_refine_ls_number_parameters 71
_refine_ls_number_reflns 1874
_refine_ls_number_restraints 1
_refine_ls_restrained_S_all 0.911
_refine_ls_R_factor_all 0.0129
_refine_ls_R_factor_gt 0.0123
_refine_ls_shift/su_max 0.002
_refine_ls_shift/su_mean 0.000
_refine_ls_structure_factor_coef Fsqd
_refine_ls_weighting_details 'calc w=1/[\s^2^(Fo^2^)+(0.0000P)^2^+0.0000P] where P=(Fo^2^+2Fc^2^)/3'
_refine_ls_weighting_scheme calc
_refine_ls_wR_factor_gt 0.0299
_refine_ls_wR_factor_ref 0.0302
_reflns_number_gt 1842
_reflns_number_total 1874
_reflns_threshold_expression >2sigma(I)
_cod_data_source_file cm6b01622_si_002.cif
_cod_data_source_block No.4
_cod_original_sg_symbol_H-M 'R 3 c'
_cod_database_code 4003249

loop_
_symmetry_equiv_pos_as_xyz
'x, y, z'
'-y, x-y, z'
'-x+y, -x, z'
'-x+y, y, z+1/2'
'x, x-y, z+1/2'
'-y, -x, z+1/2'
'x+2/3, y+1/3, z+1/3'
'-y+2/3, x-y+1/3, z+1/3'
'-x+y+2/3, -x+1/3, z+1/3'
'-x+y+2/3, y+1/3, z+5/6'
'x+2/3, x-y+1/3, z+5/6'
'-y+2/3, -x+1/3, z+5/6'
'x+1/3, y+2/3, z+2/3'
'-y+1/3, x-y+2/3, z+2/3'
'-x+y+1/3, -x+2/3, z+2/3'
'-x+y+1/3, y+2/3, z+7/6'
'x+1/3, x-y+2/3, z+7/6'
'-y+1/3, -x+2/3, z+7/6'

loop_
_atom_site_label
_atom_site_type_symbol
_atom_site_fract_x
_atom_site_fract_y
_atom_site_fract_z
_atom_site_U_iso_or_equiv
_atom_site_adp_type
_atom_site_occupancy
_atom_site_symmetry_multiplicity
_atom_site_calc_flag
_atom_site_refinement_flags
Bi1 Bi 1.0000 1.0000 0.12016(2) 0.01092(5) Uani 1 3 d S
Br2 Br 0.83646(3) 0.99404(4) 0.03442(2) 0.01582(17) Uani 0.214(2) 1 d P
Cl2 Cl 0.83646(3) 0.99404(4) 0.03442(2) 0.01582(17) Uani 0.786(2) 1 d P
Br1 Br 1.13954(3) 0.97965(3) 0.198254(14) 0.01769(11) Uani 0.557(2) 1 d P
Cl1 Cl 1.13954(3) 0.97965(3) 0.198254(14) 0.01769(11) Uani 0.443(2) 1 d P
N1 N 0.63251(15) 0.88749(16) 0.13878(10) 0.0156(4) Uani 1 1 d .
H1A H 0.6950 0.9063 0.1201 0.019 Uiso 1 1 calc R
H1B H 0.6019 0.8194 0.1491 0.019 Uiso 1 1 calc R
C2 C 0.5678(2) 0.9026(2) 0.08611(13) 0.0188(5) Uani 1 1 d .
H2A H 0.6079 0.9711 0.0656 0.023 Uiso 1 1 calc R
H2B H 0.5073 0.8985 0.1083 0.023 Uiso 1 1 calc R
C1 C 0.5329(2) 0.8205(2) 0.02996(14) 0.0238(6) Uani 1 1 d .
H1C H 0.5927 0.8265 0.0067 0.036 Uiso 1 1 calc R
H1D H 0.4899 0.8305 -0.0026 0.036 Uiso 1 1 calc R
H1E H 0.4939 0.7527 0.0503 0.036 Uiso 1 1 calc R
C3 C 0.6490(2) 0.9475(2) 0.20439(14) 0.0216(6) Uani 1 1 d .
H3A H 0.6785 0.9224 0.2390 0.026 Uiso 1 1 calc R
H3B H 0.5824 0.9353 0.2214 0.026 Uiso 1 1 calc R
C4 C 0.7206(2) 1.0628(2) 0.19426(15) 0.0247(6) Uani 1 1 d .
H4A H 0.7875 1.0754 0.1793 0.037 Uiso 1 1 calc R
H4B H 0.7278 1.0984 0.2371 0.037 Uiso 1 1 calc R
H4C H 0.6918 1.0879 0.1600 0.037 Uiso 1 1 calc R

loop_
_atom_site_aniso_label
_atom_site_aniso_U_11
_atom_site_aniso_U_22
_atom_site_aniso_U_33
_atom_site_aniso_U_23
_atom_site_aniso_U_13
_atom_site_aniso_U_12
Bi1 0.01055(5) 0.01055(5) 0.01165(7) 0.000 0.000 0.00528(3)
Br2 0.0134(3) 0.0148(3) 0.0180(3) 0.00290(18) -0.00060(19) 0.0061(2)
Cl2 0.0134(3) 0.0148(3) 0.0180(3) 0.00290(18) -0.00060(19) 0.0061(2)
Br1 0.01622(18) 0.01769(19) 0.0194(2) -0.00125(15) -0.00477(14) 0.00868(16)
Cl1 0.01622(18) 0.01769(19) 0.0194(2) -0.00125(15) -0.00477(14) 0.00868(16)
N1 0.0125(10) 0.0144(10) 0.0194(11) -0.0005(8) 0.0014(8) 0.0064(9)
C2 0.0207(13) 0.0210(13) 0.0175(12) 0.0012(10) -0.0011(10) 0.0125(11)
C1 0.0237(15) 0.0237(14) 0.0230(14) 0.0002(11) -0.0020(12) 0.0111(12)
C3 0.0199(15) 0.0257(14) 0.0186(12) 0.0005(13) 0.0006(11) 0.0109(13)
C4 0.0218(14) 0.0239(15) 0.0278(14) -0.0068(12) -0.0009(12) 0.0109(12)

loop_
_atom_type_symbol
_atom_type_description
_atom_type_scat_dispersion_real
_atom_type_scat_dispersion_imag
_atom_type_scat_source
C C 0.0033 0.0016 'International Tables Vol C Tables 4.2.6.8 and 6.1.1.4'
H H 0.0000 0.0000 'International Tables Vol C Tables 4.2.6.8 and 6.1.1.4'
N N 0.0061 0.0033 'International Tables Vol C Tables 4.2.6.8 and 6.1.1.4'
Cl Cl 0.1484 0.1585 'International Tables Vol C Tables 4.2.6.8 and 6.1.1.4'
Br Br -0.2901 2.4595 'International Tables Vol C Tables 4.2.6.8 and 6.1.1.4'
Bi Bi -4.1077 10.2566 'International Tables Vol C Tables 4.2.6.8 and 6.1.1.4'

loop_
_geom_angle_atom_site_label_1
_geom_angle_atom_site_label_2
_geom_angle_atom_site_label_3
_geom_angle
_geom_angle_site_symmetry_1
_geom_angle_site_symmetry_3
Cl1 Bi1 Br1 0.000(18) 2_765 2_765
Cl1 Bi1 Br1 91.72(2) 2_765 .
Br1 Bi1 Br1 91.72(2) 2_765 .
Cl1 Bi1 Cl1 91.72(2) 2_765 3_675
Br1 Bi1 Cl1 91.72(2) 2_765 3_675
Br1 Bi1 Cl1 91.72(2) . 3_675
Cl1 Bi1 Br1 91.72(2) 2_765 3_675
Br1 Bi1 Br1 91.72(2) 2_765 3_675
Br1 Bi1 Br1 91.72(2) . 3_675
Cl1 Bi1 Br1 0.00(3) 3_675 3_675
Cl1 Bi1 Br2 84.02(2) 2_765 3_675
Br1 Bi1 Br2 84.02(2) 2_765 3_675
Br1 Bi1 Br2 94.080(19) . 3_675
Cl1 Bi1 Br2 172.900(13) 3_675 3_675
Br1 Bi1 Br2 172.900(13) 3_675 3_675
Cl1 Bi1 Cl2 84.02(2) 2_765 3_675
Br1 Bi1 Cl2 84.02(2) 2_765 3_675
Br1 Bi1 Cl2 94.080(19) . 3_675
Cl1 Bi1 Cl2 172.900(13) 3_675 3_675
Br1 Bi1 Cl2 172.900(13) 3_675 3_675
Br2 Bi1 Cl2 0.00(2) 3_675 3_675
Cl1 Bi1 Br2 172.900(13) 2_765 2_765
Br1 Bi1 Br2 172.900(13) 2_765 2_765
Br1 Bi1 Br2 84.02(2) . 2_765
Cl1 Bi1 Br2 94.080(19) 3_675 2_765
Br1 Bi1 Br2 94.080(19) 3_675 2_765
Br2 Bi1 Br2 90.60(2) 3_675 2_765
Cl2 Bi1 Br2 90.60(2) 3_675 2_765
Cl1 Bi1 Cl2 172.900(13) 2_765 2_765
Br1 Bi1 Cl2 172.900(13) 2_765 2_765
Br1 Bi1 Cl2 84.02(2) . 2_765
Cl1 Bi1 Cl2 94.080(19) 3_675 2_765
Br1 Bi1 Cl2 94.080(19) 3_675 2_765
Br2 Bi1 Cl2 90.60(2) 3_675 2_765
Cl2 Bi1 Cl2 90.60(2) 3_675 2_765
Br2 Bi1 Cl2 0.000(18) 2_765 2_765
Cl1 Bi1 Br2 94.080(19) 2_765 .
Br1 Bi1 Br2 94.080(19) 2_765 .
Br1 Bi1 Br2 172.900(13) . .
Cl1 Bi1 Br2 84.02(2) 3_675 .
Br1 Bi1 Br2 84.02(2) 3_675 .
Br2 Bi1 Br2 90.60(2) 3_675 .
Cl2 Bi1 Br2 90.60(2) 3_675 .
Br2 Bi1 Br2 90.60(2) 2_765 .
Cl2 Bi1 Br2 90.60(2) 2_765 .
C2 N1 C3 114.6(2) . .
N1 C2 C1 110.8(2) . .
N1 C3 C4 112.1(2) . .

loop_
_geom_bond_atom_site_label_1
_geom_bond_atom_site_label_2
_geom_bond_distance
_geom_bond_site_symmetry_2
Bi1 Cl1 2.7013(8) 2_765
Bi1 Br1 2.7013(8) 2_765
Bi1 Br1 2.7013(8) .
Bi1 Cl1 2.7013(8) 3_675
Bi1 Br1 2.7013(8) 3_675
Bi1 Br2 2.9061(9) 3_675
Bi1 Cl2 2.9061(9) 3_675
Bi1 Br2 2.9061(9) 2_765
Bi1 Cl2 2.9061(9) 2_765
Bi1 Br2 2.9061(9) .
N1 C2 1.493(3) .
N1 C3 1.500(3) .
C2 C1 1.518(4) .
C3 C4 1.510(4) .
